data_4321232
loop_
_publ_author_name
'Sian C. Davies'
'David L. Hughes'
'Zofia Janas'
'Lucjan B. Jerzykiewicz'
'Raymond L. Richards'
'J. Roger Sanders'
'James E. Silverston'
'Piotr Sobota'

_publ_section_title
;
 Vanadium Complexes of the N(CH2CH2S)33- and O(CH2CH2S)22- Ligands with
 Coligands Relevant to Nitrogen Fixation Processes
;
_journal_name_full 'Inorganic Chemistry'
_journal_page_first 3485
_journal_page_last 3498
_journal_paper_doi 10.1021/ic9909476
_journal_volume 39
_journal_year 2000
_chemical_formula_structural '[V {O(CH2CH2S)2} (NNMe2) (dipp)]'
_chemical_formula_sum 'C18 H31 N2 O2 S2 V'
_chemical_formula_weight 422.51
_chemical_name_common 'Compound 15'
_chemical_name_systematic
;
 ?
;
_space_group_IT_number 15
_symmetry_cell_setting monoclinic
_symmetry_space_group_name_Hall '-C 2yc'
_symmetry_space_group_name_H-M 'C 1 2/c 1'
_atom_sites_solution_hydrogens geom
_atom_sites_solution_primary direct
_atom_sites_solution_secondary difmap
_audit_creation_method SHELXL-97
_cell_angle_alpha 90.00
_cell_angle_beta 100.26(5)
_cell_angle_gamma 90.00
_cell_formula_units_Z 8
_cell_length_a 19.151(5)
_cell_length_b 7.606(4)
_cell_length_c 31.258(9)
_cell_measurement_reflns_used 25
_cell_measurement_temperature 299(2)
_cell_measurement_theta_max 15
_cell_measurement_theta_min 7.5
_cell_volume 4480(3)
_computing_cell_refinement 'Kuma KM4 software 1996'
_computing_data_collection 'Kuma KM4 software 1996'
_computing_data_reduction 'Kuma KM4 software 1996'
_computing_molecular_graphics 'ORTEPII, 1976'
_computing_structure_refinement 'SHELXL-97 (Sheldrick, 1997)'
_computing_structure_solution 'SHELXS-97 (Sheldrick, 1990)'
_diffrn_ambient_temperature 299(2)
_diffrn_measured_fraction_theta_full 0.254
_diffrn_measured_fraction_theta_max 0.254
_diffrn_measurement_device 'Kuma KM4 automatic diffractometer'
_diffrn_measurement_method 'profile data from omega/2theta scans'
_diffrn_radiation_monochromator graphite
_diffrn_radiation_source 'fine-focus sealed tube'
_diffrn_radiation_type MoK\a
_diffrn_radiation_wavelength 0.71073
_diffrn_reflns_av_R_equivalents 0.0729
_diffrn_reflns_av_sigmaI/netI 0.0235
_diffrn_reflns_limit_h_max 22
_diffrn_reflns_limit_h_min 0
_diffrn_reflns_limit_k_max 10
_diffrn_reflns_limit_k_min 0
_diffrn_reflns_limit_l_max 42
_diffrn_reflns_limit_l_min -43
_diffrn_reflns_number 3652
_diffrn_reflns_theta_full 30.03
_diffrn_reflns_theta_max 30.03
_diffrn_reflns_theta_min 2.16
_diffrn_standards_decay_% 4.7
_diffrn_standards_interval_count 100
_diffrn_standards_number 3
_exptl_absorpt_coefficient_mu 0.642
_exptl_absorpt_correction_type none
_exptl_crystal_colour cubic
_exptl_crystal_density_diffrn 1.253
_exptl_crystal_density_meas ?
_exptl_crystal_density_method 'not measured'
_exptl_crystal_description red
_exptl_crystal_F_000 1792
_exptl_crystal_size_max 0.5
_exptl_crystal_size_mid 0.3
_exptl_crystal_size_min 0.3
_refine_diff_density_max 0.734
_refine_diff_density_min -0.540
_refine_diff_density_rms 0.083
_refine_ls_extinction_method none
_refine_ls_goodness_of_fit_all 1.071
_refine_ls_hydrogen_treatment mixed
_refine_ls_matrix_type full
_refine_ls_number_parameters 232
_refine_ls_number_reflns 3559
_refine_ls_number_restraints 0
_refine_ls_restrained_S_all 1.071
_refine_ls_R_factor_all 0.0577
_refine_ls_R_factor_obs 0.0456
_refine_ls_shift/su_max 0.136
_refine_ls_shift/su_mean 0.006
_refine_ls_structure_factor_coef Fsqd
_refine_ls_weighting_details 'w=1/[\s^2^(Fo^2^)+(0.0984P)^2^+5.8448P] where P=(Fo^2^+2Fc^2^)/3'
_refine_ls_weighting_scheme calc
_refine_ls_wR_factor_all 0.1503
_refine_ls_wR_factor_obs 0.1419
_reflns_number_gt 3047
_reflns_number_total 3559
_reflns_threshold_expression >2sigma(I)
_cod_data_source_file ic9909476_12.cif
_cod_data_source_block C18H31N2O2S2V
_cod_depositor_comments
;
The following automatic conversions were performed:

'_exptl_crystal_density_meas' value 'none' was changed to '?' - the
value is perceived as not measured.

Automatic conversion script
Id: cif_fix_values 3008 2015-01-20 13:52:24Z robertas 

The following automatic conversions were performed:

'_refine_ls_weighting_scheme' value 'calc
w=1/[\s^2^(Fo^2^)+(0.0984P)^2^+5.8448P] where P=(Fo^2^+2Fc^2^)/3' was
changed to 'calc'. New tag '_refine_ls_weighting_details' was
created. The value of the new tag was set to
'w=1/[\s^2^(Fo^2^)+(0.0984P)^2^+5.8448P] where P=(Fo^2^+2Fc^2^)/3'.

Automatic conversion script
Id: cif_fix_values 3143 2015-03-26 13:38:13Z robertas 
;
_cod_database_code 4321232

loop_
_symmetry_equiv_pos_as_xyz
'x, y, z'
'-x, y, -z+1/2'
'x+1/2, y+1/2, z'
'-x+1/2, y+1/2, -z+1/2'
'-x, -y, -z'
'x, -y, z-1/2'
'-x+1/2, -y+1/2, -z'
'x+1/2, -y+1/2, z-1/2'

loop_
_atom_site_label
_atom_site_type_symbol
_atom_site_fract_x
_atom_site_fract_y
_atom_site_fract_z
_atom_site_U_iso_or_equiv
_atom_site_adp_type
_atom_site_occupancy
_atom_site_calc_flag
_atom_site_refinement_flags
_atom_site_disorder_assembly
_atom_site_disorder_group
V V 0.10996(3) 0.18052(7) 0.080768(18) 0.03752(18) Uani 1 d . . .
S1 S 0.00773(5) 0.33224(12) 0.05791(4) 0.0580(3) Uani 1 d . . .
S2 S 0.14079(5) -0.04902(13) 0.04143(3) 0.0560(3) Uani 1 d . . .
O1 O 0.03718(12) -0.0138(3) 0.09803(8) 0.0479(6) Uani 1 d . . .
O2 O 0.14605(12) 0.1887(3) 0.13807(7) 0.0451(5) Uani 1 d . . .
N1 N 0.15996(15) 0.3210(4) 0.05804(10) 0.0452(7) Uani 1 d . . .
N2 N 0.19627(17) 0.4215(5) 0.03667(12) 0.0607(9) Uani 1 d . . .
C11 C 0.19665(17) 0.2890(4) 0.16307(10) 0.0417(7) Uani 1 d . . .
C12 C 0.26842(18) 0.2454(5) 0.16590(11) 0.0459(8) Uani 1 d . . .
C13 C 0.3177(2) 0.3487(6) 0.19300(13) 0.0592(10) Uani 1 d . . .
C14 C 0.2972(2) 0.4848(6) 0.21617(16) 0.0719(12) Uani 1 d . . .
C15 C 0.2263(3) 0.5267(6) 0.21263(14) 0.0674(11) Uani 1 d . . .
C16 C 0.1749(2) 0.4312(5) 0.18615(12) 0.0528(9) Uani 1 d . . .
C120 C 0.2899(2) 0.0902(5) 0.14126(13) 0.0568(9) Uani 1 d . . .
C121 C 0.2777(4) -0.0790(7) 0.1634(2) 0.1017(19) Uani 1 d . . .
C122 C 0.3651(3) 0.1029(9) 0.1322(2) 0.111(2) Uani 1 d . . .
C160 C 0.0972(2) 0.4712(7) 0.18208(14) 0.0674(12) Uani 1 d . . .
C161 C 0.0636(3) 0.3419(10) 0.21005(19) 0.104(2) Uani 1 d . . .
C162 C 0.0806(3) 0.6628(9) 0.1924(2) 0.118(3) Uani 1 d . . .
C1 C -0.0249(2) 0.0663(7) 0.10965(18) 0.0766(14) Uani 1 d . . .
C2 C -0.0580(2) 0.1906(6) 0.07457(17) 0.0683(12) Uani 1 d . . .
C3 C 0.0222(3) -0.1629(6) 0.06995(18) 0.0753(14) Uani 1 d . . .
C4 C 0.0902(2) -0.2276(5) 0.05974(18) 0.0693(12) Uani 1 d . . .
C5 C 0.1747(3) 0.4411(7) -0.00928(15) 0.0758(13) Uani 1 d . . .
C6 C 0.2552(2) 0.5187(6) 0.06020(18) 0.0760(13) Uani 1 d . . .
H13 H 0.3658 0.3240 0.1953 0.071 Uiso 1 calc R . .
H14 H 0.3313 0.5500 0.2345 0.086 Uiso 1 calc R . .
H15 H 0.2130 0.6209 0.2284 0.081 Uiso 1 calc R . .
H120 H 0.2583 0.0891 0.1129 0.068 Uiso 1 calc R . .
H12A H 0.3130 -0.0925 0.1891 0.122 Uiso 1 calc R . .
H12B H 0.2807 -0.1756 0.1440 0.122 Uiso 1 calc R . .
H12C H 0.2314 -0.0773 0.1712 0.122 Uiso 1 calc R . .
H12D H 0.3726 0.0124 0.1121 0.133 Uiso 1 calc R . .
H12E H 0.3982 0.0884 0.1589 0.133 Uiso 1 calc R . .
H12F H 0.3720 0.2159 0.1200 0.133 Uiso 1 calc R . .
H160 H 0.0753 0.4495 0.1517 0.081 Uiso 1 calc R . .
H16A H 0.0702 0.2239 0.2006 0.125 Uiso 1 calc R . .
H16B H 0.0137 0.3662 0.2071 0.125 Uiso 1 calc R . .
H16C H 0.0857 0.3546 0.2399 0.125 Uiso 1 calc R . .
H16D H 0.0301 0.6795 0.1876 0.142 Uiso 1 calc R . .
H16E H 0.1011 0.7403 0.1737 0.142 Uiso 1 calc R . .
H16F H 0.1003 0.6881 0.2222 0.142 Uiso 1 calc R . .
H1A H -0.0118 0.1296 0.1368 0.092 Uiso 1 calc R . .
H1B H -0.0588 -0.0241 0.1137 0.092 Uiso 1 calc R . .
H2A H -0.0934 0.2617 0.0852 0.082 Uiso 1 calc R . .
H2B H -0.0817 0.1240 0.0497 0.082 Uiso 1 calc R . .
H3A H -0.0095 -0.1296 0.0434 0.090 Uiso 1 calc R . .
H3B H -0.0005 -0.2544 0.0842 0.090 Uiso 1 calc R . .
H4A H 0.0808 -0.3166 0.0372 0.083 Uiso 1 calc R . .
H4B H 0.1178 -0.2813 0.0854 0.083 Uiso 1 calc R . .
H5A H 0.2055 0.3734 -0.0240 0.091 Uiso 1 calc R . .
H5B H 0.1772 0.5628 -0.0170 0.091 Uiso 1 calc R . .
H5C H 0.1268 0.4002 -0.0177 0.091 Uiso 1 calc R . .
H6A H 0.2430 0.6411 0.0605 0.091 Uiso 1 calc R . .
H6B H 0.2957 0.5043 0.0463 0.091 Uiso 1 calc R . .
H6C H 0.2663 0.4757 0.0895 0.091 Uiso 1 calc R . .

loop_
_atom_site_aniso_label
_atom_site_aniso_U_11
_atom_site_aniso_U_22
_atom_site_aniso_U_33
_atom_site_aniso_U_23
_atom_site_aniso_U_13
_atom_site_aniso_U_12
V 0.0341(3) 0.0342(3) 0.0438(3) -0.0020(2) 0.0056(2) -0.0066(2)
S1 0.0445(5) 0.0438(5) 0.0816(7) 0.0054(5) -0.0002(5) 0.0001(4)
S2 0.0582(6) 0.0482(5) 0.0665(6) -0.0132(4) 0.0245(5) -0.0074(4)
O1 0.0432(13) 0.0362(11) 0.0668(15) -0.0060(11) 0.0168(11) -0.0095(10)
O2 0.0401(12) 0.0476(13) 0.0476(12) -0.0038(11) 0.0076(10) -0.0084(10)
N1 0.0372(14) 0.0398(14) 0.0584(17) 0.0028(14) 0.0083(13) -0.0055(12)
N2 0.0526(18) 0.064(2) 0.0658(19) 0.0165(17) 0.0124(15) -0.0191(16)
C11 0.0410(17) 0.0443(17) 0.0384(15) 0.0006(14) 0.0028(13) -0.0070(14)
C12 0.0414(18) 0.0472(18) 0.0470(18) 0.0060(15) 0.0020(15) -0.0033(15)
C13 0.048(2) 0.061(2) 0.063(2) 0.006(2) -0.0041(18) -0.0105(18)
C14 0.067(3) 0.059(2) 0.080(3) -0.009(2) -0.013(2) -0.015(2)
C15 0.078(3) 0.057(2) 0.062(2) -0.014(2) 0.000(2) 0.000(2)
C16 0.056(2) 0.052(2) 0.0488(19) -0.0039(17) 0.0055(16) 0.0006(18)
C120 0.048(2) 0.060(2) 0.061(2) -0.0010(19) 0.0053(18) 0.0061(18)
C121 0.143(5) 0.052(3) 0.114(5) 0.003(3) 0.034(4) 0.006(3)
C122 0.071(3) 0.112(5) 0.159(6) -0.030(5) 0.044(4) 0.007(3)
C160 0.060(2) 0.084(3) 0.058(2) -0.018(2) 0.0073(19) 0.013(2)
C161 0.068(3) 0.167(7) 0.083(4) 0.002(4) 0.027(3) 0.008(4)
C162 0.096(4) 0.120(5) 0.128(5) -0.053(4) -0.008(4) 0.048(4)
C1 0.061(3) 0.073(3) 0.104(4) -0.011(3) 0.039(3) -0.013(2)
C2 0.040(2) 0.057(2) 0.109(4) -0.006(2) 0.015(2) 0.0023(18)
C3 0.077(3) 0.048(2) 0.108(4) -0.020(2) 0.037(3) -0.025(2)
C4 0.071(3) 0.0340(17) 0.107(4) -0.011(2) 0.029(3) -0.0065(19)
C5 0.070(3) 0.088(3) 0.075(3) 0.028(3) 0.029(2) 0.014(3)
C6 0.050(2) 0.061(3) 0.117(4) 0.008(3) 0.014(2) -0.021(2)

loop_
_atom_type_symbol
_atom_type_description
_atom_type_scat_dispersion_real
_atom_type_scat_dispersion_imag
_atom_type_scat_source
C C 0.0033 0.0016 'International Tables Vol C Tables 4.2.6.8 and 6.1.1.4'
H H 0.0000 0.0000 'International Tables Vol C Tables 4.2.6.8 and 6.1.1.4'
N N 0.0061 0.0033 'International Tables Vol C Tables 4.2.6.8 and 6.1.1.4'
O O 0.0106 0.0060 'International Tables Vol C Tables 4.2.6.8 and 6.1.1.4'
S S 0.1246 0.1234 'International Tables Vol C Tables 4.2.6.8 and 6.1.1.4'
V V 0.3005 0.5294 'International Tables Vol C Tables 4.2.6.8 and 6.1.1.4'

loop_
_geom_angle_atom_site_label_1
_geom_angle_atom_site_label_2
_geom_angle_atom_site_label_3
_geom_angle
_geom_angle_site_symmetry_1
_geom_angle_site_symmetry_3
_geom_angle_publ_flag
N1 V O2 104.62(13) . . ?
N1 V O1 169.53(12) . . ?
O2 V O1 85.75(11) . . ?
N1 V S2 92.15(11) . . ?
O2 V S2 118.27(9) . . ?
O1 V S2 81.44(8) . . ?
N1 V S1 93.91(11) . . ?
O2 V S1 116.79(9) . . ?
O1 V S1 82.43(8) . . ?
S2 V S1 120.77(5) . . ?
C2 S1 V 102.27(15) . . ?
C4 S2 V 101.48(15) . . ?
C3 O1 C1 113.9(3) . . ?
C3 O1 V 117.1(2) . . ?
C1 O1 V 111.8(2) . . ?
C11 O2 V 134.1(2) . . ?
N2 N1 V 174.1(3) . . ?
N1 N2 C5 119.6(3) . . ?
N1 N2 C6 119.0(4) . . ?
C5 N2 C6 121.4(4) . . ?
O2 C11 C12 119.5(3) . . ?
O2 C11 C16 118.7(3) . . ?
C12 C11 C16 121.8(3) . . ?
C13 C12 C11 117.1(3) . . ?
C13 C12 C120 122.4(3) . . ?
C11 C12 C120 120.5(3) . . ?
C14 C13 C12 121.7(4) . . ?
C13 C14 C15 120.3(4) . . ?
C16 C15 C14 121.0(4) . . ?
C15 C16 C11 118.1(4) . . ?
C15 C16 C160 122.4(4) . . ?
C11 C16 C160 119.5(3) . . ?
C121 C120 C12 110.9(4) . . ?
C121 C120 C122 111.8(5) . . ?
C12 C120 C122 113.5(4) . . ?
C16 C160 C161 109.4(4) . . ?
C16 C160 C162 114.4(4) . . ?
C161 C160 C162 111.4(5) . . ?
O1 C1 C2 110.1(4) . . ?
C1 C2 S1 111.2(3) . . ?
O1 C3 C4 107.9(4) . . ?
C3 C4 S2 111.0(3) . . ?

loop_
_geom_bond_atom_site_label_1
_geom_bond_atom_site_label_2
_geom_bond_distance
_geom_bond_site_symmetry_2
_geom_bond_publ_flag
V N1 1.675(3) . ?
V O2 1.803(2) . ?
V O1 2.165(2) . ?
V S2 2.2731(13) . ?
V S1 2.2753(13) . ?
S1 C2 1.803(4) . ?
S2 C4 1.819(4) . ?
O1 C3 1.431(5) . ?
O1 C1 1.438(5) . ?
O2 C11 1.364(4) . ?
N1 N2 1.296(4) . ?
N2 C5 1.430(6) . ?
N2 C6 1.437(5) . ?
C11 C12 1.401(5) . ?
C11 C16 1.404(5) . ?
C12 C13 1.393(5) . ?
C12 C120 1.506(5) . ?
C13 C14 1.360(6) . ?
C14 C15 1.381(7) . ?
C15 C16 1.375(6) . ?
C16 C160 1.502(6) . ?
C120 C121 1.499(7) . ?
C120 C122 1.518(6) . ?
C160 C161 1.532(8) . ?
C160 C162 1.538(7) . ?
C1 C2 1.501(7) . ?
C3 C4 1.479(6) . ?
